data_4315731
loop_
_publ_author_name
'Esther Pierce'
'\'Etienne Lanthier'
'Caroline Genre'
'Yurii Chumakov'
'Dominique Luneau'
'Christian Reber'

_publ_contact_author_address
;
      Universit\'e de Montr\'eal
      D\'epartement de Chimie
      C.P. 6128, Succ. Centre-ville
      Montr\'eal, Qu\'ebec
      Canada, H3C 3J7
;
_publ_contact_author_email christian.reber@umontreal.ca
_publ_contact_author_fax '+1 514 343 7586'
_publ_contact_author_name 'Dr Christian Reber'
_publ_contact_author_phone '+1 514 343 7332'
_publ_section_title
;
 Interaction of Thioether Groups at the Open Coordination Sites of
 Palladium(II) and Platinum(II) Complexes Probed by Luminescence
 Spectroscopy at Variable Pressure
;
_journal_name_full 'Inorganic Chemistry'
_journal_page_first 4901
_journal_page_last 4908
_journal_paper_doi 10.1021/ic9024958
_journal_volume 49
_journal_year 2010
_chemical_compound_source 'Synthesized by the authors. See text'
_chemical_formula_moiety 'C8 H18 N2 Pt S3, 2(P F6)'
_chemical_formula_sum 'C8 H18 F12 N2 P2 Pt S3'
_chemical_formula_weight 723.45
_chemical_name_systematic
; 
 ? 
;
_space_group_IT_number 61
_symmetry_cell_setting orthorhombic
_symmetry_space_group_name_Hall '-P 2ac 2ab'
_symmetry_space_group_name_H-M 'P b c a'
_atom_sites_solution_hydrogens geom
_atom_sites_solution_primary direct
_atom_sites_solution_secondary difmap
_audit_creation_method SHELXL-97
_cell_angle_alpha 90.00
_cell_angle_beta 90.00
_cell_angle_gamma 90.00
_cell_formula_units_Z 16
_cell_length_a 16.9954(5)
_cell_length_b 12.3930(4)
_cell_length_c 39.3660(10)
_cell_measurement_reflns_used 22568
_cell_measurement_temperature 293(2)
_cell_measurement_theta_max 71.99
_cell_measurement_theta_min 3.44
_cell_volume 8291.4(4)
_computing_cell_refinement 'SMART (Bruker, 2001)'
_computing_data_collection 'SMART (Bruker, 2001)'
_computing_data_reduction 'SAINT (Bruker, 2003)'
_computing_molecular_graphics 'SHELXTL (Bruker, 1997)'
_computing_publication_material 'UdMX (local program)'
_computing_structure_refinement 'SHELXL97 (Sheldrick, 1997)'
_computing_structure_solution 'SHELXS97 (Sheldrick, 1997)'
_diffrn_ambient_temperature 293(2)
_diffrn_detector_area_resol_mean 5.5
_diffrn_measured_fraction_theta_full 0.999
_diffrn_measured_fraction_theta_max 0.999
_diffrn_measurement_device_type 'Bruker Smart 2000'
_diffrn_measurement_method \w
_diffrn_radiation_monochromator graphite
_diffrn_radiation_source 'X-ray Sealed Tube'
_diffrn_radiation_type CuK\a
_diffrn_radiation_wavelength 1.54178
_diffrn_reflns_av_R_equivalents 0.091
_diffrn_reflns_av_sigmaI/netI 0.0477
_diffrn_reflns_limit_h_max 20
_diffrn_reflns_limit_h_min -20
_diffrn_reflns_limit_k_max 15
_diffrn_reflns_limit_k_min -14
_diffrn_reflns_limit_l_max 48
_diffrn_reflns_limit_l_min -48
_diffrn_reflns_number 100142
_diffrn_reflns_theta_full 72.06
_diffrn_reflns_theta_max 72.06
_diffrn_reflns_theta_min 2.24
_diffrn_standards_decay_% 1.18
_diffrn_standards_number 140
_exptl_absorpt_coefficient_mu 17.970
_exptl_absorpt_correction_T_max 0.5800
_exptl_absorpt_correction_T_min 0.1900
_exptl_absorpt_correction_type multi-scan
_exptl_absorpt_process_details 'Sadabs (Sheldrick,1996)'
_exptl_crystal_colour orange
_exptl_crystal_density_diffrn 2.318
_exptl_crystal_density_method 'not measured'
_exptl_crystal_description chunk
_exptl_crystal_F_000 5504
_exptl_crystal_size_max 0.20
_exptl_crystal_size_mid 0.15
_exptl_crystal_size_min 0.09
_refine_diff_density_max 2.297
_refine_diff_density_min -2.581
_refine_diff_density_rms 0.207
_refine_ls_extinction_method none
_refine_ls_goodness_of_fit_ref 0.994
_refine_ls_hydrogen_treatment constr
_refine_ls_matrix_type full
_refine_ls_number_parameters 621
_refine_ls_number_reflns 8145
_refine_ls_number_restraints 897
_refine_ls_restrained_S_all 0.991
_refine_ls_R_factor_all 0.0548
_refine_ls_R_factor_gt 0.0468
_refine_ls_shift/su_max 0.004
_refine_ls_shift/su_mean 0.000
_refine_ls_structure_factor_coef Fsqd
_refine_ls_weighting_details 'calc w=1/[\s^2^(Fo^2^)+(0.0896P)^2^] where P=(Fo^2^+2Fc^2^)/3'
_refine_ls_weighting_scheme calc
_refine_ls_wR_factor_gt 0.1196
_refine_ls_wR_factor_ref 0.1239
_reflns_number_gt 6765
_reflns_number_total 8145
_reflns_threshold_expression I>2\s(I)
_cod_data_source_file ic9024958_si_002_2.cif
_cod_data_source_block Pt(ttcn)en(PF6)
_cod_depositor_comments
;
The following automatic conversions were performed:

'_symmetry_cell_setting' value 'Orthorhombic' changed to
'orthorhombic' according to the built-in table from CIF Core
dictionary named 'cif_core.dic' version 2.4.1 from
2010-06-29.

'_geom_angle_publ_flag' value 'Y' changed to 'y'
according to the built-in table from CIF Core dictionary named
'cif_core.dic' version 2.4.1 from 2010-06-29 (136
times).

'_geom_bond_publ_flag' value 'Y' changed to 'y' according to
the built-in table from CIF Core dictionary named 'cif_core.dic'
version 2.4.1 from 2010-06-29 (68 times).

'_geom_torsion_publ_flag'
value 'Y' changed to 'y' according to the built-in table from CIF
Core dictionary named 'cif_core.dic' version 2.4.1 from 2010-06-29
(56 times).

Automatic conversion script
Id: cif_fix_values 1646 2011-03-28 12:23:43Z adriana 
;
_cod_database_code 4315731

loop_
_symmetry_equiv_pos_as_xyz
'x, y, z'
'-x+1/2, -y, z+1/2'
'-x, y+1/2, -z+1/2'
'x+1/2, -y+1/2, -z'
'-x, -y, -z'
'x-1/2, y, -z-1/2'
'x, -y-1/2, z-1/2'
'-x-1/2, y-1/2, z'

loop_
_atom_site_label
_atom_site_type_symbol
_atom_site_fract_x
_atom_site_fract_y
_atom_site_fract_z
_atom_site_U_iso_or_equiv
_atom_site_adp_type
_atom_site_occupancy
_atom_site_symmetry_multiplicity
_atom_site_calc_flag
_atom_site_refinement_flags
_atom_site_disorder_assembly
_atom_site_disorder_group
Pt1 Pt 0.604898(16) 0.21387(2) 0.039841(6) 0.03536(10) Uani 1 1 d . . .
S11 S 0.64736(11) 0.07060(15) 0.07054(4) 0.0444(4) Uani 1 1 d . . .
C12 C 0.5575(6) -0.0004(8) 0.0833(3) 0.065(2) Uani 1 1 d U . .
H12A H 0.5676 -0.0774 0.0832 0.078 Uiso 1 1 calc R . .
H12B H 0.5440 0.0205 0.1063 0.078 Uiso 1 1 calc R . .
C13 C 0.4886(6) 0.0232(8) 0.0602(3) 0.075(3) Uani 1 1 d U . .
H13A H 0.4406 -0.0025 0.0708 0.090 Uiso 1 1 calc R . .
H13B H 0.4953 -0.0155 0.0390 0.090 Uiso 1 1 calc R . .
S14 S 0.47912(11) 0.16767(19) 0.05131(5) 0.0532(5) Uani 1 1 d . . .
C15 C 0.4536(5) 0.2186(8) 0.0938(2) 0.066(3) Uani 1 1 d U . .
H15A H 0.3971 0.2300 0.0945 0.079 Uiso 1 1 calc R . .
H15B H 0.4658 0.1627 0.1102 0.079 Uiso 1 1 calc R . .
C16 C 0.4926(5) 0.3198(7) 0.1049(2) 0.057(2) Uani 1 1 d U . .
H16A H 0.4720 0.3377 0.1272 0.069 Uiso 1 1 calc R . .
H16B H 0.4759 0.3767 0.0896 0.069 Uiso 1 1 calc R . .
S17 S 0.59839(11) 0.32539(16) 0.10759(4) 0.0471(4) Uani 1 1 d . . .
C18 C 0.6266(4) 0.2028(6) 0.12931(17) 0.0432(16) Uani 1 1 d U . .
H18A H 0.6516 0.2223 0.1506 0.052 Uiso 1 1 calc R . .
H18B H 0.5792 0.1627 0.1348 0.052 Uiso 1 1 calc R . .
C19 C 0.6814(4) 0.1293(6) 0.10997(17) 0.0432(16) Uani 1 1 d U . .
H19A H 0.6961 0.0706 0.1250 0.052 Uiso 1 1 calc R . .
H19B H 0.7290 0.1697 0.1051 0.052 Uiso 1 1 calc R . .
N12 N 0.5737(4) 0.3481(5) 0.01107(14) 0.0480(14) Uani 1 1 d U . .
H11 H 0.5286 0.3795 0.0116 0.058 Uiso 1 1 calc R . .
N11 N 0.7155(3) 0.2535(5) 0.02262(15) 0.0440(13) Uani 1 1 d U . .
H12 H 0.7559 0.2116 0.0230 0.053 Uiso 1 1 calc R . .
C111 C 0.6415(5) 0.3817(7) -0.01054(18) 0.0524(18) Uani 1 1 d U . .
H11A H 0.6361 0.4569 -0.0170 0.063 Uiso 1 1 calc R . .
H11B H 0.6431 0.3385 -0.0311 0.063 Uiso 1 1 calc R . .
C112 C 0.7149(5) 0.3658(7) 0.0095(2) 0.0549(19) Uani 1 1 d U . .
H11C H 0.7605 0.3780 -0.0048 0.066 Uiso 1 1 calc R . .
H11D H 0.7166 0.4165 0.0283 0.066 Uiso 1 1 calc R . .
Pt2 Pt 0.462214(15) 0.52439(2) 0.184152(6) 0.02926(10) Uani 1 1 d . . .
S21 S 0.34017(10) 0.48104(14) 0.20202(4) 0.0419(4) Uani 1 1 d . . .
C22 C 0.2809(5) 0.5054(7) 0.16443(18) 0.0502(18) Uani 1 1 d U . .
H22A H 0.2841 0.4424 0.1499 0.060 Uiso 1 1 calc R . .
H22B H 0.2264 0.5132 0.1714 0.060 Uiso 1 1 calc R . .
C23 C 0.3034(4) 0.6020(7) 0.14411(17) 0.0465(17) Uani 1 1 d U . .
H23A H 0.2867 0.6669 0.1559 0.056 Uiso 1 1 calc R . .
H23B H 0.2771 0.5998 0.1223 0.056 Uiso 1 1 calc R . .
S24 S 0.41094(9) 0.60587(14) 0.13767(4) 0.0371(3) Uani 1 1 d . . .
C25 C 0.4336(5) 0.7477(6) 0.1424(2) 0.0502(18) Uani 1 1 d U . .
H25A H 0.4904 0.7552 0.1419 0.060 Uiso 1 1 calc R . .
H25B H 0.4134 0.7848 0.1225 0.060 Uiso 1 1 calc R . .
C26 C 0.4039(5) 0.8061(6) 0.1731(2) 0.056(2) Uani 1 1 d U . .
H26A H 0.3477 0.8164 0.1703 0.067 Uiso 1 1 calc R . .
H26B H 0.4279 0.8772 0.1733 0.067 Uiso 1 1 calc R . .
S27 S 0.42050(12) 0.74456(16) 0.21435(5) 0.0499(4) Uani 1 1 d . . .
C28 C 0.3213(5) 0.6994(8) 0.2261(2) 0.067(3) Uani 1 1 d U . .
H28A H 0.3046 0.7394 0.2460 0.081 Uiso 1 1 calc R . .
H28B H 0.2856 0.7177 0.2077 0.081 Uiso 1 1 calc R . .
C29 C 0.3134(5) 0.5807(7) 0.23348(19) 0.055(2) Uani 1 1 d U . .
H29A H 0.2588 0.5677 0.2395 0.066 Uiso 1 1 calc R . .
H29B H 0.3444 0.5659 0.2536 0.066 Uiso 1 1 calc R . .
N21 N 0.5157(3) 0.4424(5) 0.22419(13) 0.0396(12) Uani 1 1 d U . .
H21 H 0.4924 0.4195 0.2422 0.047 Uiso 1 1 calc R . .
N22 N 0.5779(3) 0.5494(5) 0.16939(13) 0.0385(13) Uani 1 1 d U . .
H22 H 0.5938 0.5667 0.1494 0.046 Uiso 1 1 calc R . .
C211 C 0.6004(4) 0.4299(6) 0.21665(18) 0.0438(16) Uani 1 1 d U . .
H21A H 0.6086 0.3689 0.2016 0.053 Uiso 1 1 calc R . .
H21B H 0.6295 0.4172 0.2375 0.053 Uiso 1 1 calc R . .
C212 C 0.6289(4) 0.5318(6) 0.19994(18) 0.0397(15) Uani 1 1 d U . .
H21C H 0.6244 0.5923 0.2155 0.048 Uiso 1 1 calc R . .
H21D H 0.6835 0.5245 0.1932 0.048 Uiso 1 1 calc R . .
P1 P 0.56754(11) 0.64863(15) 0.30269(4) 0.0407(4) Uani 1 1 d DU . .
F11 F 0.6385(4) 0.6994(5) 0.32254(15) 0.0862(18) Uani 1 1 d DU . .
F12 F 0.5469(4) 0.5752(4) 0.33437(12) 0.0785(17) Uani 1 1 d DU . .
F13 F 0.5116(3) 0.7394(4) 0.31740(12) 0.0655(14) Uani 1 1 d DU . .
F14 F 0.5858(4) 0.7214(4) 0.27102(13) 0.0802(17) Uani 1 1 d DU . .
F15 F 0.6222(3) 0.5556(4) 0.28776(13) 0.0750(15) Uani 1 1 d DU . .
F16 F 0.4960(3) 0.5980(5) 0.28218(14) 0.0849(17) Uani 1 1 d DU . .
P2 P 0.7363(4) 0.1203(6) 0.92950(19) 0.0460(6) Uani 0.677(11) 1 d PDU A -1
F21 F 0.6905(7) 0.0321(11) 0.9094(4) 0.125(6) Uani 0.677(11) 1 d PDU A -1
F22 F 0.7210(9) 0.0673(10) 0.9653(3) 0.127(5) Uani 0.677(11) 1 d PDU A -1
F23 F 0.6553(6) 0.1802(11) 0.9341(3) 0.103(5) Uani 0.677(11) 1 d PDU A -1
F24 F 0.7544(7) 0.1785(9) 0.8952(2) 0.102(4) Uani 0.677(11) 1 d PDU A -1
F25 F 0.8144(7) 0.0563(12) 0.9260(3) 0.113(5) Uani 0.677(11) 1 d PDU A -1
F26 F 0.7785(6) 0.2129(10) 0.9495(3) 0.101(4) Uani 0.677(11) 1 d PDU A -1
P3 P 0.7376(9) 0.1132(13) 0.9311(4) 0.0460(6) Uani 0.323(11) 1 d PDU A -2
F31 F 0.6601(11) 0.136(2) 0.9516(6) 0.103(10) Uani 0.323(11) 1 d PDU A -2
F32 F 0.6880(12) 0.098(2) 0.8981(4) 0.091(9) Uani 0.323(11) 1 d PDU A -2
F33 F 0.7297(16) -0.0108(12) 0.9378(6) 0.122(9) Uani 0.323(11) 1 d PDU A -2
F34 F 0.7850(15) 0.129(2) 0.9641(5) 0.119(10) Uani 0.323(11) 1 d PDU A -2
F35 F 0.7424(15) 0.2382(12) 0.9242(7) 0.113(8) Uani 0.323(11) 1 d PDU A -2
F36 F 0.8145(9) 0.0931(19) 0.9103(6) 0.100(10) Uani 0.323(11) 1 d PDU A -2
P4 P 0.91418(10) 0.14919(16) 0.05944(4) 0.0401(4) Uani 1 1 d DU . .
F41 F 0.9082(4) 0.1758(7) 0.02028(13) 0.111(3) Uani 1 1 d DU . .
F42 F 0.8580(3) 0.2474(4) 0.06823(15) 0.0767(16) Uani 1 1 d DU . .
F43 F 0.9892(3) 0.2215(5) 0.06136(19) 0.092(2) Uani 1 1 d DU . .
F44 F 0.9692(3) 0.0517(5) 0.05022(17) 0.0833(18) Uani 1 1 d DU . .
F45 F 0.8388(3) 0.0782(5) 0.05543(18) 0.093(2) Uani 1 1 d DU . .
F46 F 0.9204(4) 0.1214(6) 0.09802(12) 0.0934(19) Uani 1 1 d DU . .
P5 P 0.6682(5) 0.8594(6) 0.1759(2) 0.0568(7) Uani 0.688(18) 1 d PDU B -1
F51 F 0.7284(7) 0.8346(16) 0.2042(3) 0.128(6) Uani 0.688(18) 1 d PDU B -1
F52 F 0.7361(9) 0.8889(12) 0.1502(4) 0.112(6) Uani 0.688(18) 1 d PDU B -1
F53 F 0.6643(7) 0.9814(8) 0.1867(4) 0.101(4) Uani 0.688(18) 1 d PDU B -1
F54 F 0.6010(9) 0.8279(18) 0.2008(5) 0.176(10) Uani 0.688(18) 1 d PDU B -1
F55 F 0.6758(10) 0.7390(8) 0.1621(5) 0.136(6) Uani 0.688(18) 1 d PDU B -1
F56 F 0.6092(9) 0.8860(14) 0.1473(3) 0.137(7) Uani 0.688(18) 1 d PDU B -1
P6 P 0.6707(11) 0.8504(14) 0.1770(4) 0.0568(7) Uani 0.312(18) 1 d PDU B -2
F61 F 0.5989(12) 0.7964(19) 0.1954(6) 0.068(7) Uani 0.312(18) 1 d PDU B -2
F62 F 0.7272(13) 0.761(2) 0.1920(8) 0.102(9) Uani 0.312(18) 1 d PDU B -2
F63 F 0.6893(18) 0.924(3) 0.2081(6) 0.121(11) Uani 0.312(18) 1 d PDU B -2
F64 F 0.6159(15) 0.940(2) 0.1628(10) 0.120(11) Uani 0.312(18) 1 d PDU B -2
F65 F 0.655(2) 0.772(3) 0.1464(6) 0.138(12) Uani 0.312(18) 1 d PDU B -2
F66 F 0.7434(14) 0.899(2) 0.1576(7) 0.073(9) Uani 0.312(18) 1 d PDU B -2

loop_
_atom_site_aniso_label
_atom_site_aniso_U_11
_atom_site_aniso_U_22
_atom_site_aniso_U_33
_atom_site_aniso_U_23
_atom_site_aniso_U_13
_atom_site_aniso_U_12
Pt1 0.04104(17) 0.04254(19) 0.02248(14) 0.00205(10) -0.00091(9) -0.00012(11)
S11 0.0532(10) 0.0388(10) 0.0411(8) 0.0049(7) 0.0070(7) 0.0065(7)
C12 0.075(6) 0.052(5) 0.069(6) 0.007(4) 0.002(5) -0.015(4)
C13 0.087(7) 0.061(6) 0.077(7) 0.003(5) 0.000(6) -0.017(5)
S14 0.0422(9) 0.0727(14) 0.0447(9) 0.0090(9) -0.0070(7) -0.0086(9)
C15 0.052(5) 0.090(7) 0.056(5) 0.018(5) 0.013(4) 0.017(4)
C16 0.059(5) 0.073(6) 0.040(4) 0.008(4) 0.009(3) 0.020(4)
S17 0.0611(11) 0.0478(11) 0.0324(8) 0.0007(7) 0.0009(7) 0.0073(8)
C18 0.054(4) 0.044(4) 0.031(3) 0.006(3) 0.003(3) 0.007(3)
C19 0.047(4) 0.048(4) 0.035(3) 0.009(3) 0.000(3) 0.005(3)
N12 0.054(3) 0.054(4) 0.035(3) 0.013(3) -0.007(3) 0.007(3)
N11 0.036(3) 0.056(4) 0.041(3) 0.008(3) 0.007(2) 0.005(3)
C111 0.076(5) 0.045(4) 0.036(3) 0.013(3) 0.008(3) 0.003(4)
C112 0.059(4) 0.048(5) 0.057(4) 0.008(4) 0.009(4) -0.009(4)
Pt2 0.03767(16) 0.02784(17) 0.02227(14) -0.00075(9) -0.00029(9) 0.00019(10)
S21 0.0464(9) 0.0399(10) 0.0394(8) -0.0006(7) 0.0039(7) -0.0093(7)
C22 0.050(4) 0.067(5) 0.033(3) -0.014(3) -0.004(3) -0.015(4)
C23 0.037(4) 0.067(5) 0.035(3) -0.007(3) -0.010(3) 0.000(3)
S24 0.0458(9) 0.0434(9) 0.0221(6) -0.0007(6) -0.0052(6) 0.0016(7)
C25 0.062(5) 0.044(4) 0.045(4) 0.008(3) -0.015(3) -0.001(4)
C26 0.062(5) 0.035(4) 0.071(5) 0.000(4) -0.008(4) -0.001(3)
S27 0.0565(11) 0.0499(11) 0.0434(9) -0.0192(8) 0.0045(8) -0.0082(8)
C28 0.061(5) 0.076(6) 0.066(5) -0.037(5) 0.021(4) -0.007(4)
C29 0.051(4) 0.077(6) 0.036(3) -0.010(4) 0.013(3) -0.015(4)
N21 0.051(3) 0.043(3) 0.025(2) 0.009(2) -0.004(2) 0.003(3)
N22 0.031(3) 0.057(4) 0.028(2) 0.006(2) 0.003(2) 0.002(2)
C211 0.048(4) 0.041(4) 0.042(3) 0.005(3) -0.005(3) 0.012(3)
C212 0.037(3) 0.042(4) 0.040(3) 0.000(3) -0.005(3) 0.007(3)
P1 0.0525(10) 0.0407(10) 0.0290(7) 0.0011(7) 0.0035(7) 0.0060(8)
F11 0.082(4) 0.094(5) 0.082(4) -0.022(3) -0.020(3) -0.003(3)
F12 0.136(5) 0.054(3) 0.046(3) 0.014(2) 0.024(3) 0.017(3)
F13 0.085(4) 0.057(3) 0.054(3) 0.002(2) 0.016(2) 0.024(3)
F14 0.116(4) 0.079(4) 0.045(3) 0.017(3) 0.027(3) -0.001(3)
F15 0.089(4) 0.078(4) 0.058(3) -0.012(3) 0.012(3) 0.033(3)
F16 0.082(4) 0.105(5) 0.068(3) -0.023(3) -0.007(3) -0.015(3)
P2 0.0551(11) 0.0514(15) 0.0315(10) -0.0042(10) 0.0016(8) 0.0089(10)
F21 0.094(9) 0.128(12) 0.152(13) -0.097(10) 0.063(9) -0.049(8)
F22 0.183(13) 0.120(11) 0.079(7) 0.039(7) 0.057(8) 0.039(10)
F23 0.084(7) 0.133(11) 0.091(8) -0.044(7) -0.011(6) 0.051(7)
F24 0.155(10) 0.109(8) 0.043(4) 0.015(5) 0.008(5) 0.005(7)
F25 0.092(8) 0.163(12) 0.084(8) 0.011(8) 0.011(6) 0.074(8)
F26 0.095(7) 0.124(10) 0.084(8) -0.055(7) 0.015(6) -0.040(7)
P3 0.0551(11) 0.0514(15) 0.0315(10) -0.0042(10) 0.0016(8) 0.0089(10)
F31 0.092(16) 0.12(2) 0.100(17) -0.065(15) 0.049(14) -0.038(14)
F32 0.078(13) 0.15(2) 0.042(9) -0.022(12) -0.036(9) 0.039(15)
F33 0.19(2) 0.060(12) 0.114(19) -0.002(13) -0.024(18) -0.006(14)
F34 0.16(2) 0.12(2) 0.078(14) -0.047(14) -0.068(14) 0.028(17)
F35 0.15(2) 0.063(12) 0.12(2) 0.016(13) 0.020(17) -0.009(12)
F36 0.055(11) 0.122(18) 0.124(19) -0.089(16) 0.038(12) -0.034(12)
P4 0.0424(9) 0.0471(11) 0.0309(8) 0.0009(7) -0.0004(7) -0.0022(7)
F41 0.105(5) 0.193(8) 0.036(3) 0.027(4) 0.001(3) 0.022(5)
F42 0.074(3) 0.070(4) 0.087(4) -0.017(3) -0.010(3) 0.015(3)
F43 0.063(3) 0.087(4) 0.125(6) -0.003(4) -0.004(3) -0.026(3)
F44 0.081(4) 0.077(4) 0.092(4) -0.021(4) 0.005(3) 0.017(3)
F45 0.066(3) 0.093(4) 0.121(5) -0.032(4) 0.004(3) -0.031(3)
F46 0.108(4) 0.137(6) 0.035(3) 0.013(3) -0.002(3) 0.019(4)
P5 0.0570(13) 0.0591(18) 0.0542(12) 0.0173(12) -0.0133(10) -0.0202(12)
F51 0.116(9) 0.153(15) 0.115(10) 0.056(10) -0.071(8) -0.020(10)
F52 0.147(13) 0.074(9) 0.114(11) 0.021(8) 0.057(10) 0.021(9)
F53 0.109(9) 0.092(8) 0.102(10) -0.020(7) 0.020(7) 0.003(6)
F54 0.095(11) 0.26(2) 0.169(17) 0.109(15) 0.034(10) -0.054(12)
F55 0.176(13) 0.066(7) 0.167(15) 0.013(9) -0.007(12) -0.040(7)
F56 0.153(11) 0.153(14) 0.107(9) 0.050(9) -0.085(9) -0.040(10)
P6 0.0570(13) 0.0591(18) 0.0542(12) 0.0173(12) -0.0133(10) -0.0202(12)
F61 0.052(12) 0.072(13) 0.081(15) 0.006(11) -0.004(10) -0.016(9)
F62 0.077(14) 0.105(19) 0.12(2) 0.046(17) -0.005(14) 0.003(14)
F63 0.16(2) 0.12(2) 0.081(16) -0.037(16) 0.025(16) -0.063(18)
F64 0.105(18) 0.10(2) 0.15(3) 0.089(19) 0.003(18) 0.015(15)
F65 0.19(3) 0.15(3) 0.072(16) -0.054(17) -0.026(17) -0.05(2)
F66 0.062(13) 0.088(19) 0.070(13) -0.014(12) 0.012(10) -0.046(13)

loop_
_atom_type_symbol
_atom_type_description
_atom_type_scat_dispersion_real
_atom_type_scat_dispersion_imag
_atom_type_scat_source
C C 0.0181 0.0091 'International Tables Vol C Tables 4.2.6.8 and 6.1.1.4'
H H 0.0000 0.0000 'International Tables Vol C Tables 4.2.6.8 and 6.1.1.4'
N N 0.0311 0.0180 'International Tables Vol C Tables 4.2.6.8 and 6.1.1.4'
F F 0.0727 0.0534 'International Tables Vol C Tables 4.2.6.8 and 6.1.1.4'
P P 0.2955 0.4335 'International Tables Vol C Tables 4.2.6.8 and 6.1.1.4'
S S 0.3331 0.5567 'International Tables Vol C Tables 4.2.6.8 and 6.1.1.4'
Pt Pt -4.5932 6.9264 'International Tables Vol C Tables 4.2.6.8 and 6.1.1.4'

loop_
_geom_angle_atom_site_label_1
_geom_angle_atom_site_label_2
_geom_angle_atom_site_label_3
_geom_angle_site_symmetry_1
_geom_angle_site_symmetry_2
_geom_angle_site_symmetry_3
_geom_angle
_geom_angle_publ_flag
N11 PT1 N12 . . . 82.1(2) y
N11 PT1 S14 . . . 172.30(18) y
N12 PT1 S14 . . . 94.03(19) y
N11 PT1 S11 . . . 94.12(18) y
N12 PT1 S11 . . . 176.19(18) y
S14 PT1 S11 . . . 89.78(7) y
C19 S11 C12 . . . 103.0(4) y
C19 S11 PT1 . . . 104.1(2) y
C12 S11 PT1 . . . 104.9(3) y
C13 C12 S11 . . . 112.9(7) y
C13 C12 H12A . . . 109 ?
S11 C12 H12A . . . 109 ?
C13 C12 H12B . . . 109 ?
S11 C12 H12B . . . 109 ?
H12A C12 H12B . . . 107.8 ?
C12 C13 S14 . . . 111.8(7) y
C12 C13 H13A . . . 109.3 ?
S14 C13 H13A . . . 109.3 ?
C12 C13 H13B . . . 109.3 ?
S14 C13 H13B . . . 109.3 ?
H13A C13 H13B . . . 107.9 ?
C13 S14 C15 . . . 100.5(5) y
C13 S14 PT1 . . . 101.7(3) y
C15 S14 PT1 . . . 108.6(3) y
C16 C15 S14 . . . 116.9(6) y
C16 C15 H15A . . . 108.1 ?
S14 C15 H15A . . . 108.1 ?
C16 C15 H15B . . . 108.1 ?
S14 C15 H15B . . . 108.1 ?
H15A C15 H15B . . . 107.3 ?
C15 C16 S17 . . . 119.7(6) y
C15 C16 H16A . . . 107.4 ?
S17 C16 H16A . . . 107.4 ?
C15 C16 H16B . . . 107.4 ?
S17 C16 H16B . . . 107.4 ?
H16A C16 H16B . . . 106.9 ?
C16 S17 C18 . . . 105.0(4) y
C19 C18 S17 . . . 115.6(5) y
C19 C18 H18A . . . 108.4 ?
S17 C18 H18A . . . 108.4 ?
C19 C18 H18B . . . 108.4 ?
S17 C18 H18B . . . 108.4 ?
H18A C18 H18B . . . 107.4 ?
C18 C19 S11 . . . 118.6(5) y
C18 C19 H19A . . . 107.7 ?
S11 C19 H19A . . . 107.7 ?
C18 C19 H19B . . . 107.7 ?
S11 C19 H19B . . . 107.7 ?
H19A C19 H19B . . . 107.1 ?
C111 N12 PT1 . . . 109.7(4) y
C111 N12 H11 . . . 125.2 ?
PT1 N12 H11 . . . 125.2 ?
C112 N11 PT1 . . . 109.4(5) y
C112 N11 H12 . . . 125.3 ?
PT1 N11 H12 . . . 125.3 ?
N12 C111 C112 . . . 107.9(6) y
N12 C111 H11A . . . 110.1 ?
C112 C111 H11A . . . 110.1 ?
N12 C111 H11B . . . 110.1 ?
C112 C111 H11B . . . 110.1 ?
H11A C111 H11B . . . 108.4 ?
N11 C112 C111 . . . 108.4(6) y
N11 C112 H11C . . . 110 ?
C111 C112 H11C . . . 110 ?
N11 C112 H11D . . . 110 ?
C111 C112 H11D . . . 110 ?
H11C C112 H11D . . . 108.4 ?
N22 PT2 N21 . . . 82.6(2) y
N22 PT2 S21 . . . 174.35(17) y
N21 PT2 S21 . . . 92.83(17) y
N22 PT2 S24 . . . 94.12(15) y
N21 PT2 S24 . . . 175.17(16) y
S21 PT2 S24 . . . 90.25(6) y
C29 S21 C22 . . . 107.8(4) y
C29 S21 PT2 . . . 106.4(2) y
C22 S21 PT2 . . . 102.5(3) y
C23 C22 S21 . . . 115.4(5) y
C23 C22 H22A . . . 108.4 ?
S21 C22 H22A . . . 108.4 ?
C23 C22 H22B . . . 108.4 ?
S21 C22 H22B . . . 108.4 ?
H22A C22 H22B . . . 107.5 ?
C22 C23 S24 . . . 110.4(5) y
C22 C23 H23A . . . 109.6 ?
S24 C23 H23A . . . 109.6 ?
C22 C23 H23B . . . 109.6 ?
S24 C23 H23B . . . 109.6 ?
H23A C23 H23B . . . 108.1 ?
C25 S24 C23 . . . 102.8(4) y
C25 S24 PT2 . . . 105.6(2) y
C23 S24 PT2 . . . 105.0(2) y
C26 C25 S24 . . . 118.7(6) y
C26 C25 H25A . . . 107.6 ?
S24 C25 H25A . . . 107.6 ?
C26 C25 H25B . . . 107.6 ?
S24 C25 H25B . . . 107.6 ?
H25A C25 H25B . . . 107.1 ?
C25 C26 S27 . . . 117.9(6) y
C25 C26 H26A . . . 107.8 ?
S27 C26 H26A . . . 107.8 ?
C25 C26 H26B . . . 107.8 ?
S27 C26 H26B . . . 107.8 ?
H26A C26 H26B . . . 107.2 ?
C26 S27 C28 . . . 102.2(4) y
C29 C28 S27 . . . 115.4(6) y
C29 C28 H28A . . . 108.4 ?
S27 C28 H28A . . . 108.4 ?
C29 C28 H28B . . . 108.4 ?
S27 C28 H28B . . . 108.4 ?
H28A C28 H28B . . . 107.5 ?
C28 C29 S21 . . . 120.8(5) y
C28 C29 H29A . . . 107.1 ?
S21 C29 H29A . . . 107.1 ?
C28 C29 H29B . . . 107.1 ?
S21 C29 H29B . . . 107.1 ?
H29A C29 H29B . . . 106.8 ?
C211 N21 PT2 . . . 108.9(4) y
C211 N21 H21 . . . 125.5 ?
PT2 N21 H21 . . . 125.5 ?
C212 N22 PT2 . . . 107.5(4) y
C212 N22 H22 . . . 126.2 ?
PT2 N22 H22 . . . 126.2 ?
N21 C211 C212 . . . 108.3(5) y
N21 C211 H21A . . . 110 ?
C212 C211 H21A . . . 110 ?
N21 C211 H21B . . . 110 ?
C212 C211 H21B . . . 110 ?
H21A C211 H21B . . . 108.4 ?
N22 C212 C211 . . . 106.7(5) y
N22 C212 H21C . . . 110.4 ?
C211 C212 H21C . . . 110.4 ?
N22 C212 H21D . . . 110.4 ?
C211 C212 H21D . . . 110.4 ?
H21C C212 H21D . . . 108.6 ?
F11 P1 F14 . . . 90.8(3) y
F11 P1 F13 . . . 89.7(3) y
F14 P1 F13 . . . 90.1(3) y
F11 P1 F12 . . . 90.5(3) y
F14 P1 F12 . . . 178.6(4) y
F13 P1 F12 . . . 89.3(3) y
F11 P1 F16 . . . 179.3(4) y
F14 P1 F16 . . . 88.5(3) y
F13 P1 F16 . . . 90.4(3) y
F12 P1 F16 . . . 90.2(3) y
F11 P1 F15 . . . 91.5(3) y
F14 P1 F15 . . . 90.4(3) y
F13 P1 F15 . . . 178.7(4) y
F12 P1 F15 . . . 90.2(3) y
F16 P1 F15 . . . 88.5(3) y
F25 P2 F21 . . . 91.4(8) y
F25 P2 F24 . . . 89.5(7) y
F21 P2 F24 . . . 89.1(7) y
F25 P2 F26 . . . 91.6(8) y
F21 P2 F26 . . . 177.0(9) y
F24 P2 F26 . . . 90.3(7) y
F25 P2 F22 . . . 90.4(8) y
F21 P2 F22 . . . 94.5(9) y
F24 P2 F22 . . . 176.4(9) y
F26 P2 F22 . . . 86.1(8) y
F25 P2 F23 . . . 177.1(9) y
F21 P2 F23 . . . 87.2(7) y
F24 P2 F23 . . . 93.1(7) y
F26 P2 F23 . . . 89.9(7) y
F22 P2 F23 . . . 87.2(7) y
F34 P3 F36 . . . 91.40(12) y
F34 P3 F32 . . . 178.80(15) y
F36 P3 F32 . . . 89.80(12) y
F34 P3 F33 . . . 91.50(13) y
F36 P3 F33 . . . 90.20(13) y
F32 P3 F33 . . . 88.70(12) y
F34 P3 F31 . . . 89.00(13) y
F36 P3 F31 . . . 178.80(16) y
F32 P3 F31 . . . 89.80(12) y
F33 P3 F31 . . . 90.90(12) y
F34 P3 F35 . . . 89.70(12) y
F36 P3 F35 . . . 91.30(12) y
F32 P3 F35 . . . 90.10(13) y
F33 P3 F35 . . . 178.00(15) y
F31 P3 F35 . . . 87.50(12) y
F46 P4 F43 . . . 91.4(4) y
F46 P4 F45 . . . 91.7(4) y
F43 P4 F45 . . . 176.9(4) y
F46 P4 F44 . . . 90.8(4) y
F43 P4 F44 . . . 88.1(3) y
F45 P4 F44 . . . 91.8(3) y
F46 P4 F41 . . . 179.3(4) y
F43 P4 F41 . . . 88.8(4) y
F45 P4 F41 . . . 88.1(4) y
F44 P4 F41 . . . 88.4(4) y
F46 P4 F42 . . . 89.9(3) y
F43 P4 F42 . . . 92.3(3) y
F45 P4 F42 . . . 87.7(3) y
F44 P4 F42 . . . 179.2(4) y
F41 P4 F42 . . . 90.8(4) y
F51 P5 F56 . . . 178.7(9) y
F51 P5 F54 . . . 89.0(9) y
F56 P5 F54 . . . 92.1(9) y
F51 P5 F53 . . . 91.4(8) y
F56 P5 F53 . . . 87.9(8) y
F54 P5 F53 . . . 92.4(9) y
F51 P5 F52 . . . 91.4(8) y
F56 P5 F52 . . . 87.5(8) y
F54 P5 F52 . . . 178.7(1) y
F53 P5 F52 . . . 88.9(7) y
F51 P5 F55 . . . 90.4(9) y
F56 P5 F55 . . . 90.1(9) y
F54 P5 F55 . . . 92.3(9) y
F53 P5 F55 . . . 175.0(9) y
F52 P5 F55 . . . 86.4(8) y
F64 P6 F63 . . . 89.30(13) y
F64 P6 F61 . . . 90.20(13) y
F63 P6 F61 . . . 92.50(12) y
F64 P6 F66 . . . 91.50(13) y
F63 P6 F66 . . . 90.20(13) y
F61 P6 F66 . . . 176.90(15) y
F64 P6 F65 . . . 93.50(14) y
F63 P6 F65 . . . 177.10(16) y
F61 P6 F65 . . . 87.60(13) y
F66 P6 F65 . . . 89.60(13) y
F64 P6 F62 . . . 178.80(17) y
F63 P6 F62 . . . 89.50(13) y
F61 P6 F62 . . . 90.20(12) y
F66 P6 F62 . . . 88.20(13) y
F65 P6 F62 . . . 87.70(13) y

loop_
_geom_bond_atom_site_label_1
_geom_bond_atom_site_label_2
_geom_bond_site_symmetry_1
_geom_bond_site_symmetry_2
_geom_bond_distance
_geom_bond_publ_flag
Pt1 N11 . . 2.058(6) y
Pt1 N12 . . 2.082(6) y
Pt1 S14 . . 2.2586(19) y
Pt1 S11 . . 2.2657(18) y
S11 C19 . . 1.809(7) y
S11 C12 . . 1.831(9) y
C12 C13 . . 1.511(14) y
C12 H12a . . 0.97 ?
C12 H12b . . 0.97 ?
C13 S14 . . 1.832(10) y
C13 H13a . . 0.97 ?
C13 H13b . . 0.97 ?
S14 C15 . . 1.839(9) y
C15 C16 . . 1.486(13) y
C15 H15a . . 0.97 ?
C15 H15b . . 0.97 ?
C16 S17 . . 1.802(8) y
C16 H16a . . 0.97 ?
C16 H16b . . 0.97 ?
S17 C18 . . 1.808(7) y
C18 C19 . . 1.509(9) y
C18 H18a . . 0.97 ?
C18 H18b . . 0.97 ?
C19 H19a . . 0.97 ?
C19 H19b . . 0.97 ?
N12 C111 . . 1.491(9) y
N12 H11 . . 0.86 ?
N11 C112 . . 1.484(10) y
N11 H12 . . 0.86 ?
C111 C112 . . 1.489(11) y
C111 H11a . . 0.97 ?
C111 H11b . . 0.97 ?
C112 H11c . . 0.97 ?
C112 H11d . . 0.97 ?
Pt2 N22 . . 2.074(5) y
Pt2 N21 . . 2.085(5) y
Pt2 S21 . . 2.2553(17) y
Pt2 S24 . . 2.2645(15) y
S21 C29 . . 1.807(8) y
S21 C22 . . 1.816(8) y
C22 C23 . . 1.490(11) y
C22 H22a . . 0.97 ?
C22 H22b . . 0.97 ?
C23 S24 . . 1.845(7) y
C23 H23a . . 0.97 ?
C23 H23b . . 0.97 ?
S24 C25 . . 1.810(8) y
C25 C26 . . 1.496(12) y
C25 H25a . . 0.97 ?
C25 H25b . . 0.97 ?
C26 S27 . . 1.818(9) y
C26 H26a . . 0.97 ?
C26 H26b . . 0.97 ?
S27 C28 . . 1.836(9) y
C28 C29 . . 1.507(13) y
C28 H28a . . 0.97 ?
C28 H28b . . 0.97 ?
C29 H29a . . 0.97 ?
C29 H29b . . 0.97 ?
N21 C211 . . 1.478(8) y
N21 H21 . . 0.86 ?
N22 C212 . . 1.498(8) y
N22 H22 . . 0.86 ?
C211 C212 . . 1.503(10) y
C211 H21a . . 0.97 ?
C211 H21b . . 0.97 ?
C212 H21c . . 0.97 ?
C212 H21d . . 0.97 ?
P1 F11 . . 1.569(5) y
P1 F14 . . 1.569(5) y
P1 F13 . . 1.582(5) y
P1 F12 . . 1.583(5) y
P1 F16 . . 1.589(5) y
P1 F15 . . 1.593(5) y
P2 F25 . . 1.552(10) y
P2 F21 . . 1.557(10) y
P2 F24 . . 1.560(9) y
P2 F26 . . 1.565(9) y
P2 F22 . . 1.575(10) y
P2 F23 . . 1.574(9) y
P3 F34 . . 1.542(13) y
P3 F36 . . 1.561(13) y
P3 F32 . . 1.561(13) y
P3 F33 . . 1.565(14) y
P3 F31 . . 1.570(13) y
P3 F35 . . 1.575(14) y
P4 F46 . . 1.561(5) y
P4 F43 . . 1.560(5) y
P4 F45 . . 1.563(5) y
P4 F44 . . 1.570(5) y
P4 F41 . . 1.580(5) y
P4 F42 . . 1.585(5) y
P5 F51 . . 1.544(9) y
P5 F56 . . 1.546(10) y
P5 F54 . . 1.554(9) y
P5 F53 . . 1.572(10) y
P5 F52 . . 1.579(10) y
P5 F55 . . 1.594(10) y
P6 F64 . . 1.550(14) y
P6 F63 . . 1.554(13) y
P6 F61 . . 1.568(14) y
P6 F66 . . 1.571(13) y
P6 F65 . . 1.568(13) y
P6 F62 . . 1.576(14) y

loop_
_geom_hbond_atom_site_label_D
_geom_hbond_atom_site_label_H
_geom_hbond_atom_site_label_A
_geom_hbond_distance_DH
_geom_hbond_distance_HA
_geom_hbond_distance_DA
_geom_hbond_angle_DHA
_geom_hbond_site_symmetry_A
N12 H11 F41 0.86 2.49 3.085(9) 126.5 4_455
N11 H12 F45 0.86 2.52 3.282(9) 148.2 .
N22 H22 F46 0.86 2.15 2.948(7) 155.1 8_765

loop_
_geom_torsion_atom_site_label_1
_geom_torsion_atom_site_label_2
_geom_torsion_atom_site_label_3
_geom_torsion_atom_site_label_4
_geom_torsion_site_symmetry_1
_geom_torsion_site_symmetry_2
_geom_torsion_site_symmetry_3
_geom_torsion_site_symmetry_4
_geom_torsion
_geom_torsion_publ_flag
N11 PT1 S11 C19 . . . . 82.7(3) y
S14 PT1 S11 C19 . . . . -104.0(2) y
N11 PT1 S11 C12 . . . . -169.4(4) y
S14 PT1 S11 C12 . . . . 3.9(4) y
C19 S11 C12 C13 . . . . 131.8(7) y
PT1 S11 C12 C13 . . . . 23.1(8) y
S11 C12 C13 S14 . . . . -46.1(10) y
C12 C13 S14 C15 . . . . -66.5(8) y
C12 C13 S14 PT1 . . . . 45.2(8) y
N12 PT1 S14 C13 . . . . 156.2(4) y
S11 PT1 S14 C13 . . . . -23.9(4) y
N12 PT1 S14 C15 . . . . -98.4(4) y
S11 PT1 S14 C15 . . . . 81.5(3) y
C13 S14 C15 C16 . . . . 137.6(7) y
PT1 S14 C15 C16 . . . . 31.4(7) y
S14 C15 C16 S17 . . . . -59.4(8) y
C15 C16 S17 C18 . . . . -46.3(7) y
C16 S17 C18 C19 . . . . 121.2(6) y
S17 C18 C19 S11 . . . . -63.0(7) y
C12 S11 C19 C18 . . . . -56.6(7) y
PT1 S11 C19 C18 . . . . 52.6(6) y
N11 PT1 N12 C111 . . . . 11.5(5) y
S14 PT1 N12 C111 . . . . -161.8(5) y
N12 PT1 N11 C112 . . . . 16.7(5) y
S11 PT1 N11 C112 . . . . -162.8(5) y
PT1 N12 C111 C112 . . . . -37.4(7) y
PT1 N11 C112 C111 . . . . -42.2(7) y
N12 C111 C112 N11 . . . . 52.4(8) y
N21 PT2 S21 C29 . . . . 84.7(3) y
S24 PT2 S21 C29 . . . . -99.1(3) y
N21 PT2 S21 C22 . . . . -162.3(3) y
S24 PT2 S21 C22 . . . . 14.0(3) y
C29 S21 C22 C23 . . . . 73.3(7) y
PT2 S21 C22 C23 . . . . -38.7(6) y
S21 C22 C23 S24 . . . . 46.5(7) y
C22 C23 S24 C25 . . . . -140.3(5) y
C22 C23 S24 PT2 . . . . -30.1(5) y
N22 PT2 S24 C25 . . . . -69.4(3) y
S21 PT2 S24 C25 . . . . 114.2(3) y
N22 PT2 S24 C23 . . . . -177.6(3) y
S21 PT2 S24 C23 . . . . 5.9(3) y
C23 S24 C25 C26 . . . . 50.9(7) y
PT2 S24 C25 C26 . . . . -58.9(7) y
S24 C25 C26 S27 . . . . 49.0(9) y
C25 C26 S27 C28 . . . . -108.0(7) y
C26 S27 C28 C29 . . . . 122.8(7) y
S27 C28 C29 S21 . . . . -57.6(9) y
C22 S21 C29 C28 . . . . -58.5(8) y
PT2 S21 C29 C28 . . . . 50.8(7) y
N22 PT2 N21 C211 . . . . -10.5(4) y
S21 PT2 N21 C211 . . . . 166.2(4) y
N21 PT2 N22 C212 . . . . -19.5(4) y
S24 PT2 N22 C212 . . . . 164.1(4) y
PT2 N21 C211 C212 . . . . 38.7(6) y
PT2 N22 C212 C211 . . . . 45.5(6) y
N21 C211 C212 N22 . . . . -56.1(7) y
